data_4079971
loop_
_publ_author_name
'Pettinari, Riccardo'
'Pettinari, Claudio'
'Marchetti, Fabio'
'Clavel, Catherine M.'
'Scopelliti, Rosario'
'Dyson, Paul J.'

_publ_section_title
;
 Cytotoxicity of Ruthenium--Arene Complexes Containing \b-Ketoamine
 Ligands
;
_journal_issue 1
_journal_name_full Organometallics
_journal_page_first 309
_journal_paper_doi 10.1021/om301115e
_journal_volume 32
_journal_year 2013
_chemical_formula_moiety 'C33 H32 Cl N3 O Ru'
_chemical_formula_sum 'C33 H32 Cl N3 O Ru'
_chemical_formula_weight 623.14
_space_group_IT_number 4
_symmetry_cell_setting monoclinic
_symmetry_space_group_name_Hall 'P 2yb'
_symmetry_space_group_name_H-M 'P 1 21 1'
_atom_sites_solution_hydrogens geom
_atom_sites_solution_primary direct
_atom_sites_solution_secondary difmap
_audit_creation_method SHELXL-97
_audit_update_record
;
2012-09-04 # Formatted by publCIF
;
_cell_angle_alpha 90.00
_cell_angle_beta 111.390(10)
_cell_angle_gamma 90.00
_cell_formula_units_Z 2
_cell_length_a 11.7238(15)
_cell_length_b 9.7832(7)
_cell_length_c 13.0606(16)
_cell_measurement_reflns_used 327
_cell_measurement_temperature 100(2)
_cell_measurement_theta_max 22
_cell_measurement_theta_min 3
_cell_volume 1394.8(3)
_computing_cell_refinement 'Dirax/lsq (Duisenberg & Schreurs, 1989-2000)'
_computing_data_collection 'Collect (Bruker AXS BV, 1997-2004)'
_computing_data_reduction 'EvalCCD (Duisenberg & Schreurs, 1990-2000)'
_computing_molecular_graphics 'Bruker SHELXTL'
_computing_publication_material 'Bruker SHELXTL'
_computing_structure_refinement 'SHELXL-97 (Sheldrick, 1997)'
_computing_structure_solution 'SHELXS-97 (Sheldrick, 1990)'
_diffrn_ambient_temperature 100(2)
_diffrn_measured_fraction_theta_full 0.995
_diffrn_measured_fraction_theta_max 0.995
_diffrn_measurement_device_type 'Bruker APEX II CCD'
_diffrn_measurement_method 'phi and omega scans'
_diffrn_radiation_monochromator graphite
_diffrn_radiation_source 'fine-focus sealed tube'
_diffrn_radiation_type MoK\a
_diffrn_radiation_wavelength 0.71073
_diffrn_reflns_av_R_equivalents 0.0517
_diffrn_reflns_av_sigmaI/netI 0.0502
_diffrn_reflns_limit_h_max 17
_diffrn_reflns_limit_h_min -17
_diffrn_reflns_limit_k_max 14
_diffrn_reflns_limit_k_min -14
_diffrn_reflns_limit_l_max 19
_diffrn_reflns_limit_l_min -19
_diffrn_reflns_number 30899
_diffrn_reflns_theta_full 32.05
_diffrn_reflns_theta_max 32.05
_diffrn_reflns_theta_min 1.87
_exptl_absorpt_coefficient_mu 0.690
_exptl_absorpt_correction_T_max 0.7463
_exptl_absorpt_correction_T_min 0.5501
_exptl_absorpt_correction_type multi-scan
_exptl_absorpt_process_details 'SADABS 2008, Bruker AXS, 2008'
_exptl_crystal_colour red
_exptl_crystal_density_diffrn 1.484
_exptl_crystal_density_method 'not measured'
_exptl_crystal_description prismatic
_exptl_crystal_F_000 640
_exptl_crystal_size_max 0.41
_exptl_crystal_size_mid 0.29
_exptl_crystal_size_min 0.19
_refine_diff_density_max 0.792
_refine_diff_density_min -1.086
_refine_diff_density_rms 0.095
_refine_ls_abs_structure_details 'Flack H D (1983), Acta Cryst. A39, 876-881'
_refine_ls_abs_structure_Flack 0.12(2)
_refine_ls_extinction_method none
_refine_ls_goodness_of_fit_ref 1.183
_refine_ls_hydrogen_treatment constr
_refine_ls_matrix_type full
_refine_ls_number_parameters 373
_refine_ls_number_reflns 9518
_refine_ls_number_restraints 1
_refine_ls_restrained_S_all 1.183
_refine_ls_R_factor_all 0.0413
_refine_ls_R_factor_gt 0.0371
_refine_ls_shift/su_max 0.001
_refine_ls_shift/su_mean 0.000
_refine_ls_structure_factor_coef Fsqd
_refine_ls_weighting_details 'calc w=1/[\s^2^(Fo^2^)+(0.0000P)^2^+1.5358P] where P=(Fo^2^+2Fc^2^)/3'
_refine_ls_weighting_scheme calc
_refine_ls_wR_factor_gt 0.0827
_refine_ls_wR_factor_ref 0.0846
_reflns_number_gt 9002
_reflns_number_total 9518
_reflns_threshold_expression >2sigma(I)
_cod_data_source_file om301115e_si_002.cif
_cod_data_source_block 1
_cod_original_sg_symbol_H-M 'P 21'
_cod_database_code 4079971

loop_
_symmetry_equiv_pos_as_xyz
'x, y, z'
'-x, y+1/2, -z'

loop_
_atom_site_label
_atom_site_type_symbol
_atom_site_fract_x
_atom_site_fract_y
_atom_site_fract_z
_atom_site_U_iso_or_equiv
_atom_site_adp_type
_atom_site_occupancy
_atom_site_symmetry_multiplicity
_atom_site_calc_flag
_atom_site_refinement_flags
_atom_site_disorder_assembly
_atom_site_disorder_group
Ru1 Ru 0.279533(16) 0.31038(2) 0.321634(14) 0.01353(4) Uani 1 1 d . . .
Cl1 Cl 0.33172(8) 0.07216(8) 0.30485(7) 0.02661(16) Uani 1 1 d . . .
O1 O 0.30206(19) 0.2575(2) 0.48355(16) 0.0190(4) Uani 1 1 d . . .
N1 N 0.0983(2) 0.2339(2) 0.27313(18) 0.0162(4) Uani 1 1 d . A .
N2 N 0.2633(2) 0.1099(3) 0.60845(19) 0.0189(5) Uani 1 1 d . . .
N3 N 0.1770(3) 0.0117(3) 0.6091(2) 0.0320(7) Uani 1 1 d . A .
C1 C 0.2364(3) 0.1662(3) 0.5052(2) 0.0162(5) Uani 1 1 d . . .
C2 C 0.0956(3) 0.0077(4) 0.5073(3) 0.0324(8) Uani 1 1 d . . .
C3 C 0.1259(3) 0.1024(3) 0.4361(2) 0.0166(5) Uani 1 1 d . A .
C4 C 0.3617(3) 0.1402(3) 0.7091(2) 0.0165(5) Uani 1 1 d . . .
C5 C 0.4509(3) 0.2365(3) 0.7138(2) 0.0212(6) Uani 1 1 d . . .
H5 H 0.4466 0.2854 0.6497 0.025 Uiso 1 1 calc R . .
C6 C 0.5469(3) 0.2605(3) 0.8137(2) 0.0228(6) Uani 1 1 d . . .
H6 H 0.6076 0.3264 0.8170 0.027 Uiso 1 1 calc R . .
C7 C 0.5549(3) 0.1893(4) 0.9088(2) 0.0247(6) Uani 1 1 d . . .
H7 H 0.6214 0.2052 0.9760 0.030 Uiso 1 1 calc R . .
C8 C 0.4645(3) 0.0951(3) 0.9040(2) 0.0234(6) Uani 1 1 d . . .
H8 H 0.4684 0.0480 0.9688 0.028 Uiso 1 1 calc R . .
C9 C 0.3677(3) 0.0686(3) 0.8046(2) 0.0211(6) Uani 1 1 d . . .
H9 H 0.3067 0.0031 0.8017 0.025 Uiso 1 1 calc R . .
C10A C -0.0267(8) -0.0687(10) 0.4884(6) 0.021(2) Uani 0.51(2) 1 d P A 1
H10A H -0.0268 -0.1033 0.5588 0.032 Uiso 0.51(2) 1 calc PR A 1
H10B H -0.0348 -0.1455 0.4380 0.032 Uiso 0.51(2) 1 calc PR A 1
H10C H -0.0955 -0.0057 0.4565 0.032 Uiso 0.51(2) 1 calc PR A 1
C10B C 0.0141(10) -0.1170(11) 0.4746(6) 0.025(3) Uani 0.49(2) 1 d P A 2
H10D H 0.0367 -0.1716 0.4220 0.038 Uiso 0.49(2) 1 calc PR A 2
H10E H -0.0716 -0.0881 0.4406 0.038 Uiso 0.49(2) 1 calc PR A 2
H10F H 0.0244 -0.1720 0.5401 0.038 Uiso 0.49(2) 1 calc PR A 2
C11 C 0.0576(2) 0.1427(3) 0.3260(2) 0.0154(5) Uani 1 1 d . . .
C12 C -0.0630(3) 0.0735(3) 0.2683(2) 0.0195(5) Uani 1 1 d . A .
C13 C -0.0610(3) -0.0513(4) 0.2165(3) 0.0325(8) Uani 1 1 d . . .
H13 H 0.0146 -0.0868 0.2170 0.039 Uiso 1 1 calc R A .
C14 C -0.1684(4) -0.1235(5) 0.1646(3) 0.0456(11) Uani 1 1 d . A .
H14 H -0.1657 -0.2086 0.1306 0.055 Uiso 1 1 calc R . .
C15 C -0.2780(4) -0.0734(5) 0.1620(3) 0.0459(12) Uani 1 1 d . . .
H15 H -0.3514 -0.1233 0.1266 0.055 Uiso 1 1 calc R A .
C16 C -0.2812(4) 0.0500(5) 0.2110(4) 0.0538(14) Uani 1 1 d . A .
H16 H -0.3577 0.0851 0.2085 0.065 Uiso 1 1 calc R . .
C17 C -0.1735(3) 0.1257(4) 0.2649(4) 0.0390(9) Uani 1 1 d . . .
H17 H -0.1771 0.2111 0.2982 0.047 Uiso 1 1 calc R A .
C18 C 0.0154(3) 0.2762(3) 0.1655(2) 0.0175(5) Uani 1 1 d . . .
C19 C 0.0243(3) 0.2130(3) 0.0732(2) 0.0247(6) Uani 1 1 d . A .
H19 H 0.0811 0.1409 0.0812 0.030 Uiso 1 1 calc R . .
C20 C -0.0517(3) 0.2571(4) -0.0317(3) 0.0322(8) Uani 1 1 d . . .
H20 H -0.0463 0.2146 -0.0951 0.039 Uiso 1 1 calc R A .
C21 C -0.1352(3) 0.3633(4) -0.0434(3) 0.0365(9) Uani 1 1 d . A .
H21 H -0.1860 0.3931 -0.1147 0.044 Uiso 1 1 calc R . .
C22 C -0.1439(3) 0.4253(4) 0.0491(3) 0.0321(8) Uani 1 1 d . . .
H22 H -0.2011 0.4971 0.0411 0.039 Uiso 1 1 calc R A .
C23 C -0.0681(3) 0.3818(3) 0.1548(3) 0.0231(6) Uani 1 1 d . A .
H23 H -0.0738 0.4239 0.2183 0.028 Uiso 1 1 calc R . .
C24 C 0.3693(3) 0.3660(3) 0.2056(3) 0.0244(6) Uani 1 1 d . . .
C25 C 0.4537(3) 0.3870(3) 0.3161(3) 0.0217(6) Uani 1 1 d . . .
H25 H 0.5325 0.3461 0.3393 0.026 Uiso 1 1 calc R . .
C26 C 0.4211(3) 0.4671(3) 0.3901(2) 0.0184(5) Uani 1 1 d . . .
H26 H 0.4787 0.4798 0.4626 0.022 Uiso 1 1 calc R . .
C27 C 0.3027(2) 0.5306(3) 0.3593(2) 0.0151(5) Uani 1 1 d . B .
C28 C 0.2209(3) 0.5116(3) 0.2493(2) 0.0193(5) Uani 1 1 d . . .
H28 H 0.1423 0.5531 0.2260 0.023 Uiso 1 1 calc R . .
C29 C 0.2538(3) 0.4314(3) 0.1723(2) 0.0242(6) Uani 1 1 d . . .
H29 H 0.1979 0.4220 0.0988 0.029 Uiso 1 1 calc R . .
C30 C 0.4011(4) 0.2722(4) 0.1282(3) 0.0363(9) Uani 1 1 d . . .
H30A H 0.3275 0.2541 0.0634 0.054 Uiso 1 1 calc R . .
H30B H 0.4333 0.1859 0.1657 0.054 Uiso 1 1 calc R . .
H30C H 0.4632 0.3156 0.1053 0.054 Uiso 1 1 calc R . .
C31 C 0.2675(3) 0.6170(3) 0.4391(3) 0.0236(6) Uani 1 1 d . . .
H31A H 0.3076 0.5809 0.5156 0.028 Uiso 0.523(9) 1 calc PR B 1
H31B H 0.1771 0.6133 0.4217 0.028 Uiso 0.477(9) 1 d PR B 2
C32 C 0.3097(5) 0.7635(4) 0.4324(5) 0.0604(16) Uani 1 1 d . B .
H32A H 0.2938 0.8199 0.4878 0.091 Uiso 1 1 calc R . .
H32B H 0.2646 0.8006 0.3590 0.091 Uiso 1 1 calc R . .
H32C H 0.3976 0.7639 0.4460 0.091 Uiso 1 1 calc R . .
C33A C 0.1235(6) 0.6190(8) 0.4057(6) 0.0364(19) Uani 0.523(9) 1 d P B 1
H33A H 0.0907 0.5271 0.3829 0.055 Uiso 0.523(9) 1 calc PR B 1
H33B H 0.0873 0.6830 0.3447 0.055 Uiso 0.523(9) 1 calc PR B 1
H33C H 0.1032 0.6480 0.4689 0.055 Uiso 0.523(9) 1 calc PR B 1
C33B C 0.3368(6) 0.5900(6) 0.5590(5) 0.0209(15) Uani 0.477(9) 1 d P B 2
H33D H 0.3201 0.4966 0.5768 0.031 Uiso 0.477(9) 1 calc PR B 2
H33E H 0.3107 0.6551 0.6031 0.031 Uiso 0.477(9) 1 calc PR B 2
H33F H 0.4248 0.6006 0.5752 0.031 Uiso 0.477(9) 1 calc PR B 2

loop_
_atom_site_aniso_label
_atom_site_aniso_U_11
_atom_site_aniso_U_22
_atom_site_aniso_U_33
_atom_site_aniso_U_23
_atom_site_aniso_U_13
_atom_site_aniso_U_12
Ru1 0.01400(7) 0.01167(8) 0.01186(7) 0.00118(10) 0.00108(5) -0.00158(11)
Cl1 0.0387(4) 0.0142(3) 0.0300(4) 0.0034(3) 0.0162(3) 0.0050(3)
O1 0.0200(9) 0.0184(9) 0.0133(8) 0.0021(7) -0.0003(7) -0.0061(8)
N1 0.0157(10) 0.0169(11) 0.0113(9) 0.0008(8) -0.0007(8) -0.0015(9)
N2 0.0203(11) 0.0186(12) 0.0141(10) 0.0039(8) 0.0016(8) -0.0031(9)
N3 0.0362(16) 0.0312(15) 0.0187(12) 0.0099(11) -0.0018(11) -0.0170(13)
C1 0.0187(12) 0.0121(12) 0.0149(11) 0.0002(9) 0.0027(9) -0.0009(10)
C2 0.0387(19) 0.0309(18) 0.0185(14) 0.0058(12) -0.0004(13) -0.0190(15)
C3 0.0194(12) 0.0125(12) 0.0152(11) 0.0017(9) 0.0030(9) -0.0028(9)
C4 0.0185(12) 0.0165(13) 0.0124(11) 0.0018(9) 0.0031(9) 0.0036(10)
C5 0.0197(13) 0.0247(15) 0.0170(12) 0.0026(11) 0.0040(10) -0.0016(11)
C6 0.0156(12) 0.0293(15) 0.0195(13) 0.0010(11) 0.0016(10) -0.0003(10)
C7 0.0174(13) 0.0343(17) 0.0162(12) 0.0020(12) -0.0010(10) 0.0045(11)
C8 0.0242(14) 0.0290(17) 0.0134(12) 0.0025(11) 0.0027(10) 0.0059(12)
C9 0.0191(13) 0.0240(15) 0.0183(12) 0.0010(11) 0.0044(10) 0.0020(11)
C10A 0.016(3) 0.024(4) 0.022(3) 0.007(3) 0.006(2) -0.004(3)
C10B 0.020(4) 0.026(5) 0.026(3) 0.009(3) 0.003(3) -0.006(3)
C11 0.0153(11) 0.0136(12) 0.0158(11) -0.0011(9) 0.0041(9) -0.0027(9)
C12 0.0196(12) 0.0210(14) 0.0146(11) 0.0037(10) 0.0022(10) -0.0028(11)
C13 0.0327(18) 0.0315(19) 0.0358(19) -0.0120(15) 0.0156(15) -0.0132(15)
C14 0.056(3) 0.046(2) 0.035(2) -0.0194(18) 0.0182(19) -0.035(2)
C15 0.0350(19) 0.057(3) 0.0300(19) 0.0125(17) -0.0069(15) -0.028(2)
C16 0.0189(16) 0.050(3) 0.080(3) 0.030(2) 0.0028(19) 0.0002(17)
C17 0.0220(16) 0.0256(18) 0.067(3) 0.0100(17) 0.0137(17) 0.0002(13)
C18 0.0168(11) 0.0161(14) 0.0153(11) 0.0022(8) 0.0009(9) -0.0035(8)
C19 0.0300(16) 0.0233(16) 0.0166(13) 0.0005(11) 0.0035(11) -0.0054(12)
C20 0.0378(19) 0.0362(18) 0.0153(13) -0.0025(12) 0.0010(12) -0.0201(15)
C21 0.0236(16) 0.047(2) 0.0238(15) 0.0141(14) -0.0092(12) -0.0185(14)
C22 0.0156(13) 0.037(2) 0.0338(18) 0.0207(15) -0.0023(12) -0.0017(13)
C23 0.0147(12) 0.0269(16) 0.0242(14) 0.0079(12) 0.0028(10) 0.0017(11)
C24 0.0384(17) 0.0163(13) 0.0240(14) 0.0024(11) 0.0179(13) -0.0017(12)
C25 0.0209(13) 0.0154(13) 0.0310(15) 0.0024(11) 0.0121(12) -0.0020(10)
C26 0.0153(12) 0.0176(13) 0.0199(13) 0.0018(10) 0.0034(10) -0.0030(10)
C27 0.0176(12) 0.0103(11) 0.0155(11) 0.0033(9) 0.0037(9) -0.0008(9)
C28 0.0190(12) 0.0152(13) 0.0168(12) 0.0037(10) -0.0017(10) -0.0039(10)
C29 0.0334(16) 0.0185(14) 0.0158(13) 0.0025(10) 0.0031(11) -0.0060(12)
C30 0.058(2) 0.0280(18) 0.0340(18) -0.0026(13) 0.0305(18) -0.0020(15)
C31 0.0254(14) 0.0235(15) 0.0195(13) 0.0010(11) 0.0053(11) 0.0061(12)
C32 0.051(3) 0.030(2) 0.118(5) -0.038(2) 0.052(3) -0.0174(18)
C33A 0.021(3) 0.043(4) 0.043(4) -0.008(3) 0.009(3) 0.001(3)
C33B 0.026(3) 0.017(3) 0.020(3) -0.003(2) 0.009(2) 0.000(2)

loop_
_atom_type_symbol
_atom_type_description
_atom_type_scat_dispersion_real
_atom_type_scat_dispersion_imag
_atom_type_scat_source
C C 0.0033 0.0016 'International Tables Vol C Tables 4.2.6.8 and 6.1.1.4'
H H 0.0000 0.0000 'International Tables Vol C Tables 4.2.6.8 and 6.1.1.4'
N N 0.0061 0.0033 'International Tables Vol C Tables 4.2.6.8 and 6.1.1.4'
O O 0.0106 0.0060 'International Tables Vol C Tables 4.2.6.8 and 6.1.1.4'
Cl Cl 0.1484 0.1585 'International Tables Vol C Tables 4.2.6.8 and 6.1.1.4'
Ru Ru -1.2594 0.8363 'International Tables Vol C Tables 4.2.6.8 and 6.1.1.4'

loop_
_geom_angle_atom_site_label_1
_geom_angle_atom_site_label_2
_geom_angle_atom_site_label_3
_geom_angle
O1 Ru1 N1 87.60(8)
O1 Ru1 C28 124.24(10)
N1 Ru1 C28 93.78(10)
O1 Ru1 C26 87.89(9)
N1 Ru1 C26 153.41(10)
C28 Ru1 C26 67.56(10)
O1 Ru1 C25 109.87(10)
N1 Ru1 C25 162.02(10)
C28 Ru1 C25 80.09(11)
C26 Ru1 C25 37.18(11)
O1 Ru1 C27 93.24(9)
N1 Ru1 C27 116.12(10)
C28 Ru1 C27 37.72(10)
C26 Ru1 C27 38.11(10)
C25 Ru1 C27 68.52(11)
O1 Ru1 C29 161.77(10)
N1 Ru1 C29 97.26(11)
C28 Ru1 C29 38.16(12)
C26 Ru1 C29 79.89(11)
C25 Ru1 C29 67.50(12)
C27 Ru1 C29 68.81(11)
O1 Ru1 C24 146.86(11)
N1 Ru1 C24 124.00(11)
C28 Ru1 C24 68.52(12)
C26 Ru1 C24 68.19(12)
C25 Ru1 C24 38.04(12)
C27 Ru1 C24 82.01(11)
C29 Ru1 C24 37.40(13)
O1 Ru1 Cl1 84.91(6)
N1 Ru1 Cl1 83.85(7)
C28 Ru1 Cl1 150.71(8)
C26 Ru1 Cl1 121.78(8)
C25 Ru1 Cl1 93.23(8)
C27 Ru1 Cl1 159.89(7)
C29 Ru1 Cl1 113.02(9)
C24 Ru1 Cl1 88.62(9)
C1 O1 Ru1 122.10(18)
C11 N1 C18 117.3(2)
C11 N1 Ru1 126.63(18)
C18 N1 Ru1 115.75(18)
C1 N2 N3 111.8(2)
C1 N2 C4 129.5(2)
N3 N2 C4 118.7(2)
C2 N3 N2 105.8(2)
O1 C1 N2 123.6(2)
O1 C1 C3 130.5(3)
N2 C1 C3 106.0(2)
N3 C2 C3 111.8(3)
N3 C2 C10B 117.2(4)
C3 C2 C10B 127.9(4)
N3 C2 C10A 117.3(4)
C3 C2 C10A 129.4(3)
C11 C3 C1 124.4(3)
C11 C3 C2 130.4(3)
C1 C3 C2 104.7(2)
C5 C4 C9 120.2(3)
C5 C4 N2 121.5(2)
C9 C4 N2 118.3(3)
C4 C5 C6 119.5(3)
C4 C5 H5 120.3
C6 C5 H5 120.3
C5 C6 C7 121.1(3)
C5 C6 H6 119.5
C7 C6 H6 119.5
C8 C7 C6 119.2(3)
C8 C7 H7 120.4
C6 C7 H7 120.4
C7 C8 C9 120.8(3)
C7 C8 H8 119.6
C9 C8 H8 119.6
C8 C9 C4 119.3(3)
C8 C9 H9 120.4
C4 C9 H9 120.4
C2 C10A H10A 109.5
C2 C10A H10B 109.5
H10A C10A H10B 109.5
C2 C10A H10C 109.5
H10A C10A H10C 109.5
H10B C10A H10C 109.5
C2 C10B H10D 109.5
C2 C10B H10E 109.5
H10D C10B H10E 109.5
C2 C10B H10F 109.5
H10D C10B H10F 109.5
H10E C10B H10F 109.5
N1 C11 C3 122.6(2)
N1 C11 C12 119.8(2)
C3 C11 C12 117.6(2)
C17 C12 C13 119.2(3)
C17 C12 C11 123.5(3)
C13 C12 C11 117.2(3)
C14 C13 C12 120.6(4)
C14 C13 H13 119.7
C12 C13 H13 119.7
C15 C14 C13 120.6(4)
C15 C14 H14 119.7
C13 C14 H14 119.7
C14 C15 C16 119.3(3)
C14 C15 H15 120.3
C16 C15 H15 120.3
C15 C16 C17 121.5(4)
C15 C16 H16 119.3
C17 C16 H16 119.3
C12 C17 C16 118.8(4)
C12 C17 H17 120.6
C16 C17 H17 120.6
C19 C18 C23 120.9(3)
C19 C18 N1 118.6(3)
C23 C18 N1 120.5(3)
C18 C19 C20 119.2(3)
C18 C19 H19 120.4
C20 C19 H19 120.4
C21 C20 C19 120.4(3)
C21 C20 H20 119.8
C19 C20 H20 119.8
C22 C21 C20 120.0(3)
C22 C21 H21 120.0
C20 C21 H21 120.0
C21 C22 C23 120.0(3)
C21 C22 H22 120.0
C23 C22 H22 120.0
C18 C23 C22 119.4(3)
C18 C23 H23 120.3
C22 C23 H23 120.3
C29 C24 C25 118.4(3)
C29 C24 C30 120.8(3)
C25 C24 C30 120.8(3)
C29 C24 Ru1 71.29(18)
C25 C24 Ru1 70.78(17)
C30 C24 Ru1 127.3(2)
C26 C25 C24 120.8(3)
C26 C25 Ru1 71.22(17)
C24 C25 Ru1 71.18(18)
C26 C25 H25 119.6
C24 C25 H25 119.6
Ru1 C25 H25 130.7
C25 C26 C27 121.8(3)
C25 C26 Ru1 71.60(17)
C27 C26 Ru1 71.27(15)
C25 C26 H26 119.1
C27 C26 H26 119.1
Ru1 C26 H26 130.9
C28 C27 C26 117.0(3)
C28 C27 C31 121.2(3)
C26 C27 C31 121.8(2)
C28 C27 Ru1 70.34(16)
C26 C27 Ru1 70.62(16)
C31 C27 Ru1 131.1(2)
C27 C28 C29 121.7(3)
C27 C28 Ru1 71.94(15)
C29 C28 Ru1 71.76(17)
C27 C28 H28 119.2
C29 C28 H28 119.2
Ru1 C28 H28 129.8
C24 C29 C28 120.3(3)
C24 C29 Ru1 71.31(17)
C28 C29 Ru1 70.09(16)
C24 C29 H29 119.9
C28 C29 H29 119.9
Ru1 C29 H29 131.6
C24 C30 H30A 109.5
C24 C30 H30B 109.5
H30A C30 H30B 109.5
C24 C30 H30C 109.5
H30A C30 H30C 109.5
H30B C30 H30C 109.5
C33B C31 C27 116.2(3)
C33B C31 C32 99.3(4)
C27 C31 C32 108.0(3)
C33B C31 C33A 114.0(4)
C27 C31 C33A 110.4(4)
C32 C31 C33A 107.9(4)
C27 C31 H31A 110.2
C32 C31 H31A 110.2
C33A C31 H31A 110.2
C33B C31 H31B 110.9
C27 C31 H31B 110.9
C32 C31 H31B 111.0
H31A C31 H31B 106.7
C31 C32 H32A 109.5
C31 C32 H32B 109.5
H32A C32 H32B 109.5
C31 C32 H32C 109.5
H32A C32 H32C 109.5
H32B C32 H32C 109.5
C31 C33A H33A 109.5
H31B C33A H33A 105.8
C31 C33A H33B 109.5
H31B C33A H33B 115.9
H33A C33A H33B 109.5
C31 C33A H33C 109.5
H31B C33A H33C 106.5
H33A C33A H33C 109.5
H33B C33A H33C 109.5
C31 C33B H33D 109.5
C31 C33B H33E 109.5
H33D C33B H33E 109.5
C31 C33B H33F 109.5
H33D C33B H33F 109.5
H33E C33B H33F 109.5

loop_
_geom_bond_atom_site_label_1
_geom_bond_atom_site_label_2
_geom_bond_distance
Ru1 O1 2.098(2)
Ru1 N1 2.120(2)
Ru1 C28 2.184(3)
Ru1 C26 2.196(3)
Ru1 C25 2.201(3)
Ru1 C27 2.205(3)
Ru1 C29 2.206(3)
Ru1 C24 2.206(3)
Ru1 Cl1 2.4396(8)
O1 C1 1.276(3)
N1 C11 1.319(4)
N1 C18 1.448(3)
N2 C1 1.383(3)
N2 N3 1.398(4)
N2 C4 1.428(3)
N3 C2 1.325(4)
C1 C3 1.425(4)
C2 C3 1.446(4)
C2 C10B 1.512(8)
C2 C10A 1.555(8)
C3 C11 1.423(4)
C4 C5 1.392(4)
C4 C9 1.411(4)
C5 C6 1.397(4)
C5 H5 0.9500
C6 C7 1.397(4)
C6 H6 0.9500
C7 C8 1.389(5)
C7 H7 0.9500
C8 C9 1.402(4)
C8 H8 0.9500
C9 H9 0.9500
C10A H10A 0.9800
C10A H10B 0.9800
C10A H10C 0.9800
C10B H10D 0.9800
C10B H10E 0.9800
C10B H10F 0.9800
C11 C12 1.499(4)
C12 C17 1.378(5)
C12 C13 1.400(5)
C13 C14 1.386(5)
C13 H13 0.9500
C14 C15 1.364(7)
C14 H14 0.9500
C15 C16 1.373(7)
C15 H15 0.9500
C16 C17 1.411(6)
C16 H16 0.9500
C17 H17 0.9500
C18 C19 1.391(4)
C18 C23 1.395(4)
C19 C20 1.402(4)
C19 H19 0.9500
C20 C21 1.397(6)
C20 H20 0.9500
C21 C22 1.389(6)
C21 H21 0.9500
C22 C23 1.407(4)
C22 H22 0.9500
C23 H23 0.9500
C24 C29 1.414(5)
C24 C25 1.436(5)
C24 C30 1.509(5)
C25 C26 1.402(4)
C25 H25 0.9500
C26 C27 1.437(4)
C26 H26 0.9500
C27 C28 1.419(4)
C27 C31 1.513(4)
C28 C29 1.435(5)
C28 H28 0.9500
C29 H29 0.9500
C30 H30A 0.9800
C30 H30B 0.9800
C30 H30C 0.9800
C31 C33B 1.501(7)
C31 C32 1.529(5)
C31 C33A 1.583(7)
C31 H31A 1.0000
C31 H31B 1.0000
C32 H32A 0.9800
C32 H32B 0.9800
C32 H32C 0.9800
C33A H31B 0.5886
C33A H33A 0.9800
C33A H33B 0.9800
C33A H33C 0.9800
C33B H33D 0.9800
C33B H33E 0.9800
C33B H33F 0.9800

loop_
_geom_torsion_atom_site_label_1
_geom_torsion_atom_site_label_2
_geom_torsion_atom_site_label_3
_geom_torsion_atom_site_label_4
_geom_torsion
N1 Ru1 O1 C1 23.1(2)
C28 Ru1 O1 C1 116.1(2)
C26 Ru1 O1 C1 176.9(2)
C25 Ru1 O1 C1 -152.5(2)
C27 Ru1 O1 C1 139.2(2)
C29 Ru1 O1 C1 129.2(3)
C24 Ru1 O1 C1 -140.5(2)
Cl1 Ru1 O1 C1 -60.9(2)
O1 Ru1 N1 C11 -24.0(2)
C28 Ru1 N1 C11 -148.2(2)
C26 Ru1 N1 C11 -104.5(3)
C25 Ru1 N1 C11 142.6(3)
C27 Ru1 N1 C11 -116.4(2)
C29 Ru1 N1 C11 173.6(2)
C24 Ru1 N1 C11 145.3(2)
Cl1 Ru1 N1 C11 61.1(2)
O1 Ru1 N1 C18 163.0(2)
C28 Ru1 N1 C18 38.8(2)
C26 Ru1 N1 C18 82.5(3)
C25 Ru1 N1 C18 -30.4(4)
C27 Ru1 N1 C18 70.6(2)
C29 Ru1 N1 C18 0.6(2)
C24 Ru1 N1 C18 -27.7(2)
Cl1 Ru1 N1 C18 -111.87(19)
C1 N2 N3 C2 -0.8(4)
C4 N2 N3 C2 178.1(3)
Ru1 O1 C1 N2 167.0(2)
Ru1 O1 C1 C3 -13.6(4)
N3 N2 C1 O1 -179.5(3)
C4 N2 C1 O1 1.7(5)
N3 N2 C1 C3 0.9(3)
C4 N2 C1 C3 -177.8(3)
N2 N3 C2 C3 0.4(5)
N2 N3 C2 C10B 161.8(7)
N2 N3 C2 C10A -166.8(6)
O1 C1 C3 C11 -7.7(5)
N2 C1 C3 C11 171.8(3)
O1 C1 C3 C2 179.8(3)
N2 C1 C3 C2 -0.6(3)
N3 C2 C3 C11 -171.7(3)
C10B C2 C3 C11 29.3(9)
C10A C2 C3 C11 -6.5(9)
N3 C2 C3 C1 0.2(4)
C10B C2 C3 C1 -158.8(8)
C10A C2 C3 C1 165.4(7)
C1 N2 C4 C5 -1.6(5)
N3 N2 C4 C5 179.7(3)
C1 N2 C4 C9 179.1(3)
N3 N2 C4 C9 0.4(4)
C9 C4 C5 C6 0.6(5)
N2 C4 C5 C6 -178.7(3)
C4 C5 C6 C7 0.1(5)
C5 C6 C7 C8 -1.2(5)
C6 C7 C8 C9 1.6(5)
C7 C8 C9 C4 -0.8(5)
C5 C4 C9 C8 -0.3(4)
N2 C4 C9 C8 179.0(3)
C18 N1 C11 C3 -174.1(3)
Ru1 N1 C11 C3 13.0(4)
C18 N1 C11 C12 8.2(4)
Ru1 N1 C11 C12 -164.7(2)
C1 C3 C11 N1 8.0(5)
C2 C3 C11 N1 178.4(3)
C1 C3 C11 C12 -174.2(3)
C2 C3 C11 C12 -3.8(5)
N1 C11 C12 C17 -87.8(4)
C3 C11 C12 C17 94.3(4)
N1 C11 C12 C13 92.8(4)
C3 C11 C12 C13 -85.1(4)
C17 C12 C13 C14 -1.6(5)
C11 C12 C13 C14 177.9(3)
C12 C13 C14 C15 0.8(6)
C13 C14 C15 C16 0.2(7)
C14 C15 C16 C17 -0.5(7)
C13 C12 C17 C16 1.3(6)
C11 C12 C17 C16 -178.1(3)
C15 C16 C17 C12 -0.2(7)
C11 N1 C18 C19 -96.5(3)
Ru1 N1 C18 C19 77.1(3)
C11 N1 C18 C23 86.0(3)
Ru1 N1 C18 C23 -100.3(3)
C23 C18 C19 C20 0.3(5)
N1 C18 C19 C20 -177.1(3)
C18 C19 C20 C21 0.1(5)
C19 C20 C21 C22 -0.4(5)
C20 C21 C22 C23 0.4(5)
C19 C18 C23 C22 -0.3(4)
N1 C18 C23 C22 177.1(3)
C21 C22 C23 C18 -0.1(5)
O1 Ru1 C24 C29 -149.00(18)
N1 Ru1 C24 C29 50.9(2)
C28 Ru1 C24 C29 -28.77(17)
C26 Ru1 C24 C29 -102.3(2)
C25 Ru1 C24 C29 -130.5(3)
C27 Ru1 C24 C29 -65.34(18)
Cl1 Ru1 C24 C29 132.49(18)
O1 Ru1 C24 C25 -18.5(3)
N1 Ru1 C24 C25 -178.67(16)
C28 Ru1 C24 C25 101.71(19)
C26 Ru1 C24 C25 28.22(17)
C27 Ru1 C24 C25 65.13(18)
C29 Ru1 C24 C25 130.5(3)
Cl1 Ru1 C24 C25 -97.03(17)
O1 Ru1 C24 C30 96.1(4)
N1 Ru1 C24 C30 -64.1(4)
C28 Ru1 C24 C30 -143.7(4)
C26 Ru1 C24 C30 142.8(4)
C25 Ru1 C24 C30 114.6(4)
C27 Ru1 C24 C30 179.7(3)
C29 Ru1 C24 C30 -114.9(4)
Cl1 Ru1 C24 C30 17.6(3)
C29 C24 C25 C26 1.8(4)
C30 C24 C25 C26 -175.9(3)
Ru1 C24 C25 C26 -53.2(3)
C29 C24 C25 Ru1 55.0(3)
C30 C24 C25 Ru1 -122.7(3)
O1 Ru1 C25 C26 -57.23(19)
N1 Ru1 C25 C26 137.0(3)
C28 Ru1 C25 C26 65.74(18)
C27 Ru1 C25 C26 28.32(16)
C29 Ru1 C25 C26 103.40(19)
C24 Ru1 C25 C26 133.4(3)
Cl1 Ru1 C25 C26 -142.99(16)
O1 Ru1 C25 C24 169.36(17)
N1 Ru1 C25 C24 3.6(4)
C28 Ru1 C25 C24 -67.67(19)
C26 Ru1 C25 C24 -133.4(3)
C27 Ru1 C25 C24 -105.09(19)
C29 Ru1 C25 C24 -30.01(18)
Cl1 Ru1 C25 C24 83.60(17)
C24 C25 C26 C27 0.4(4)
Ru1 C25 C26 C27 -52.8(2)
C24 C25 C26 Ru1 53.2(3)
O1 Ru1 C26 C25 127.69(18)
N1 Ru1 C26 C25 -151.9(2)
C28 Ru1 C26 C25 -103.7(2)
C27 Ru1 C26 C25 -134.3(3)
C29 Ru1 C26 C25 -65.91(19)
C24 Ru1 C26 C25 -28.83(18)
Cl1 Ru1 C26 C25 45.00(19)
O1 Ru1 C26 C27 -97.97(16)
N1 Ru1 C26 C27 -17.6(3)
C28 Ru1 C26 C27 30.67(16)
C25 Ru1 C26 C27 134.3(3)
C29 Ru1 C26 C27 68.44(17)
C24 Ru1 C26 C27 105.51(18)
Cl1 Ru1 C26 C27 179.34(13)
C25 C26 C27 C28 -1.6(4)
Ru1 C26 C27 C28 -54.6(2)
C25 C26 C27 C31 180.0(3)
Ru1 C26 C27 C31 127.0(3)
C25 C26 C27 Ru1 53.0(3)
O1 Ru1 C27 C28 -147.99(18)
N1 Ru1 C27 C28 -59.1(2)
C26 Ru1 C27 C28 129.6(3)
C25 Ru1 C27 C28 101.9(2)
C29 Ru1 C27 C28 28.69(18)
C24 Ru1 C27 C28 64.99(19)
Cl1 Ru1 C27 C28 128.0(2)
O1 Ru1 C27 C26 82.42(17)
N1 Ru1 C27 C26 171.34(15)
C28 Ru1 C27 C26 -129.6(3)
C25 Ru1 C27 C26 -27.67(17)
C29 Ru1 C27 C26 -100.90(19)
C24 Ru1 C27 C26 -64.60(18)
Cl1 Ru1 C27 C26 -1.6(3)
O1 Ru1 C27 C31 -33.3(3)
N1 Ru1 C27 C31 55.6(3)
C28 Ru1 C27 C31 114.7(3)
C26 Ru1 C27 C31 -115.7(3)
C25 Ru1 C27 C31 -143.4(3)
C29 Ru1 C27 C31 143.4(3)
C24 Ru1 C27 C31 179.7(3)
Cl1 Ru1 C27 C31 -117.4(3)
C26 C27 C28 C29 0.7(4)
C31 C27 C28 C29 179.2(3)
Ru1 C27 C28 C29 -54.0(2)
C26 C27 C28 Ru1 54.7(2)
C31 C27 C28 Ru1 -126.8(3)
O1 Ru1 C28 C27 39.8(2)
N1 Ru1 C28 C27 129.48(18)
C26 Ru1 C28 C27 -30.97(17)
C25 Ru1 C28 C27 -67.56(18)
C29 Ru1 C28 C27 -133.6(3)
C24 Ru1 C28 C27 -105.3(2)
Cl1 Ru1 C28 C27 -146.36(15)
O1 Ru1 C28 C29 173.39(16)
N1 Ru1 C28 C29 -96.95(18)
C26 Ru1 C28 C29 102.6(2)
C25 Ru1 C28 C29 66.01(19)
C27 Ru1 C28 C29 133.6(3)
C24 Ru1 C28 C29 28.24(18)
Cl1 Ru1 C28 C29 -12.8(3)
C25 C24 C29 C28 -2.6(4)
C30 C24 C29 C28 175.0(3)
Ru1 C24 C29 C28 52.1(3)
C25 C24 C29 Ru1 -54.7(2)
C30 C24 C29 Ru1 122.9(3)
C27 C28 C29 C24 1.4(4)
Ru1 C28 C29 C24 -52.7(3)
C27 C28 C29 Ru1 54.0(2)
O1 Ru1 C29 C24 115.8(3)
N1 Ru1 C29 C24 -139.60(18)
C28 Ru1 C29 C24 133.5(3)
C26 Ru1 C29 C24 67.15(19)
C25 Ru1 C29 C24 30.49(18)
C27 Ru1 C29 C24 105.2(2)
Cl1 Ru1 C29 C24 -53.22(19)
O1 Ru1 C29 C28 -17.7(4)
N1 Ru1 C29 C28 86.87(18)
C26 Ru1 C29 C28 -66.39(18)
C25 Ru1 C29 C28 -103.05(19)
C27 Ru1 C29 C28 -28.39(16)
C24 Ru1 C29 C28 -133.5(3)
Cl1 Ru1 C29 C28 173.25(14)
C28 C27 C31 C33B 158.3(4)
C26 C27 C31 C33B -23.3(5)
Ru1 C27 C31 C33B 68.0(4)
C28 C27 C31 C32 -91.3(4)
C26 C27 C31 C32 87.1(4)
Ru1 C27 C31 C32 178.4(3)
C28 C27 C31 C33A 26.5(5)
C26 C27 C31 C33A -155.1(4)
Ru1 C27 C31 C33A -63.8(5)
